data_2005056
loop_
_publ_author_name
'Yonemura, T.'
'Yasui, T.'
'Okamoto, K.-I.'
'Hidaka, J.'

_publ_section_title
;<i>trans</i>(S)-(<i>S</i>-Methyl-<small>D</small>-penicillaminato)(<small>D</small>-penicillaminesulfinato)cobalt(III)
 Monohydrate
;
_journal_issue 6
_journal_name_full 'Acta Crystallographica Section C'
_journal_page_first 1390
_journal_page_last 1392
_journal_paper_doi 10.1107/S0108270195015605
_journal_volume 52
_journal_year 1996
_chemical_formula_iupac '[Co (C5 H9 N O4 S) (C6 H12 N O2 S)] , H2 O'
_chemical_formula_moiety 'C11 H21 Co N2 O6 S2 , H2 O'
_chemical_formula_sum 'C11 H23 Co N2 O7 S2'
_chemical_formula_weight 418.38
_space_group_IT_number 4
_symmetry_cell_setting monoclinic
_symmetry_space_group_name_Hall 'P 2yb'
_symmetry_space_group_name_H-M 'P 1 21 1'
_atom_type_scat_source IntTabIV
_cell_angle_alpha 90
_cell_angle_beta 105.156(8)
_cell_angle_gamma 90
_cell_formula_units_Z 4
_cell_length_a 11.653(2)
_cell_length_b 12.045(1)
_cell_length_c 12.594(2)
_cell_measurement_reflns_used 25
_cell_measurement_temperature 296
_cell_measurement_theta_max 28
_cell_measurement_theta_min 20
_cell_volume 1706.2(4)
_diffrn_measurement_device 'Enraf-Nonius CAD-4'
_diffrn_measurement_method '\w/2\q scans'
_diffrn_radiation_type MoK\a
_diffrn_radiation_wavelength 0.71073
_diffrn_reflns_limit_h_max 16
_diffrn_reflns_limit_h_min 0
_diffrn_reflns_limit_k_max 16
_diffrn_reflns_limit_k_min 0
_diffrn_reflns_limit_l_max 17
_diffrn_reflns_limit_l_min -17
_diffrn_reflns_number 5396
_diffrn_reflns_theta_max 30
_diffrn_standards_decay_% 2.6
_diffrn_standards_interval_time 120
_diffrn_standards_number 3
_exptl_absorpt_coefficient_mu 1.27
_exptl_absorpt_correction_type none
_exptl_crystal_colour orange
_exptl_crystal_density_diffrn 1.63
_exptl_crystal_density_method none
_exptl_crystal_description prism
_exptl_crystal_size_max 0.50
_exptl_crystal_size_mid 0.30
_exptl_crystal_size_min 0.25
_refine_diff_density_max 2.21
_refine_diff_density_min -0.37
_refine_ls_extinction_method none
_refine_ls_goodness_of_fit_obs 2.39
_refine_ls_hydrogen_treatment noref
_refine_ls_number_parameters 414
_refine_ls_number_reflns 4973
_refine_ls_R_factor_obs 0.071
_refine_ls_shift/esd_max 0.03
_refine_ls_structure_factor_coef F
_refine_ls_weighting_details 'w = 4Fo^3^/\s^2^(Fo)^2^'
_refine_ls_weighting_scheme calc
_refine_ls_wR_factor_obs 0.084
_reflns_number_observed 4973
_reflns_number_total 5186
_reflns_observed_criterion F>3\s(F)
_cod_data_source_file pt1040.cif
_cod_data_source_block pt1040a
_cod_depositor_comments
;
 Marking attached hydrogen atoms.

 Antanas Vaitkus,
 2017-08-07

The following automatic conversions were performed:

'_refine_ls_weighting_scheme' value ' w = 4Fo^3^/\s^2^(Fo)^2^' was
changed to 'calc'. New tag '_refine_ls_weighting_details' was
created. The value of the new tag was set to 'w =
4Fo^3^/\s^2^(Fo)^2^'.

Automatic conversion script
Id: cif_fix_values 3143 2015-03-26 13:38:13Z robertas 
;
_cod_original_sg_symbol_Hall 'P 2y1'
_cod_original_sg_symbol_H-M 'P 21'
_cod_database_code 2005056

loop_
_symmetry_equiv_pos_as_xyz
x,y,z
-x,y+1/2,-z

loop_
_atom_site_label
_atom_site_fract_x
_atom_site_fract_y
_atom_site_fract_z
_atom_site_B_iso_or_equiv
_atom_site_attached_hydrogens
Co1 0.6795(1) 0.419 0.12506(9) 1.78(2) 0
S11 0.7665(2) 0.4343(2) -0.0252(2) 2.61(4) 0
S12 0.6007(2) 0.4065(2) 0.2637(2) 2.57(4) 0
O11 0.8306(6) 0.3764(6) 0.2185(5) 2.6(1) 0
O12 1.0148(6) 0.4419(8) 0.2762(6) 3.4(2) 0
O13 0.6277(6) 0.2690(5) 0.0886(6) 2.6(1) 0
O14 0.4603(7) 0.1713(6) 0.0364(7) 3.5(2) 0
O15 0.6330(8) 0.3042(8) 0.3260(7) 4.1(2) 0
O16 0.6145(8) 0.5078(8) 0.3275(7) 4.3(2) 0
N11 0.7382(7) 0.5694(7) 0.1586(7) 2.5(2) 2
N12 0.5220(7) 0.4519(6) 0.0343(6) 2.1(1) 2
C11 0.9111(9) 0.4527(9) 0.2243(7) 2.5(2) 0
C12 0.8682(8) 0.5582(8) 0.1595(8) 2.3(2) 1
C13 0.8759(9) 0.5431(9) 0.0391(8) 2.6(2) 0
C14 0.834(1) 0.648(1) -0.0277(9) 3.5(2) 3
C15 1.0035(9) 0.513(1) 0.0365(9) 3.6(2) 3
C16 0.848(1) 0.302(1) -0.017(1) 4.4(2) 3
C17 0.5113(9) 0.2594(8) 0.0607(8) 2.4(2) 0
C18 0.4471(7) 0.3677(8) 0.0691(6) 1.9(1) 1
C19 0.4405(8) 0.3912(9) 0.1868(8) 2.7(2) 0
C110 0.382(1) 0.298(1) 0.237(1) 4.5(3) 3
C111 0.379(1) 0.508(1) 0.191(1) 4.9(3) 3
Co2 0.84196(9) 0.8668(1) 0.37470(8) 1.38(2) 0
S21 0.7117(2) 0.8585(2) 0.4905(2) 1.94(3) 0
S22 0.9694(2) 0.8909(2) 0.2766(2) 1.72(3) 0
O21 0.7185(6) 0.8136(6) 0.2546(5) 2.3(1) 0
O22 0.5304(6) 0.8494(8) 0.1706(6) 3.4(2) 0
O23 0.9033(5) 0.7206(5) 0.4116(5) 2.0(1) 0
O24 1.0691(6) 0.6377(6) 0.5066(7) 3.2(2) 0
O25 0.9655(6) 0.8056(7) 0.1931(6) 3.0(1) 0
O26 0.9686(6) 1.0053(6) 0.2377(6) 2.5(1) 0
N21 0.7663(6) 1.0102(6) 0.3288(6) 1.9(1) 2
N22 0.9738(5) 0.9107(6) 0.4974(5) 1.6(1) 2
C21 0.6252(7) 0.8710(9) 0.2350(7) 2.2(2) 0
C22 0.6372(8) 0.9813(9) 0.3024(8) 2.3(2) 1
C23 0.6045(8) 0.9604(9) 0.4116(8) 2.4(2) 0
C24 0.627(1) 1.067(1) 0.4821(9) 3.7(2) 3
C25 0.4741(8) 0.925(1) 0.392(1) 4.2(3) 3
C26 0.642(1) 0.7232(9) 0.462(1) 4.1(2) 3
C27 1.0126(8) 0.7216(8) 0.4712(7) 2.1(2) 0
C28 1.0699(7) 0.8362(7) 0.4870(7) 1.8(1) 1
C29 1.1118(6) 0.8709(8) 0.3875(7) 1.9(1) 0
C210 1.1889(9) 0.7844(9) 0.3505(9) 2.9(2) 3
C211 1.1775(8) 0.9833(8) 0.407(1) 2.9(2) 3
O1W 0.7320(7) 0.0582(7) 0.0899(7) 3.6(2) 2
O2W 0.100(1) 0.221(1) 0.292(1) 8.3(4) 2

loop_
_geom_angle_atom_site_label_1
_geom_angle_atom_site_label_2
_geom_angle_atom_site_label_3
_geom_angle
_geom_angle_publ_flag
S11 Co1 S12 179.20(10) yes
S11 Co1 N11 84.2(3) yes
S12 Co1 O11 90.1(2) yes
S12 Co1 N12 87.3(3) yes
O11 Co1 N11 84.2(3) yes
O11 Co1 N12 175.9(3) yes
O13 Co1 N11 177.2(4) yes
O13 Co1 N12 82.1(3) yes
S21 Co2 S22 174.00(10) yes
S21 Co2 N21 84.7(3) yes
S22 Co2 O21 94.6(2) yes
S22 Co2 N22 84.3(2) yes
O21 Co2 N21 82.8(3) yes
O21 Co2 N22 175.8(3) yes
O23 Co2 N21 174.8(3) yes
O23 Co2 N22 83.7(3) yes
S11 Co1 O11 89.7(2) no
S11 Co1 O13 93.3(3) no
S11 Co1 N12 92.9(3) no
S12 Co1 O13 87.5(3) no
S12 Co1 N11 94.9(3) no
O11 Co1 O13 94.5(3) no
S21 Co2 O21 90.1(2) no
S21 Co2 O23 94.0(2) no
S21 Co2 N22 91.3(2) no
S22 Co2 O23 89.6(2) no
S22 Co2 N21 92.1(3) no
O21 Co2 O23 92.3(3) no
N11 Co1 N12 99.2(3) no
Co1 S11 C13 95.5(4) no
Co1 S11 C16 102.1(5) no
C13 S11 C16 107.3(5) no
Co1 S12 O15 112.6(4) no
Co1 S12 O16 112.3(4) no
Co1 S12 C19 99.4(3) no
O15 S12 O16 116.1(5) no
O15 S12 C19 106.1(5) no
O16 S12 C19 108.7(5) no
Co1 O11 C11 112.4(6) no
Co1 O13 C17 112.6(6) no
Co1 N11 C12 102.2(6) no
Co1 N12 C18 103.0(5) no
O11 C11 O12 124.0(10) no
O11 C11 C12 115.4(8) no
O12 C11 C12 121.0(10) no
N11 C12 C11 105.4(8) no
N11 C12 C13 108.4(7) no
C11 C12 C13 109.3(8) no
S11 C13 C12 107.4(7) no
S11 C13 C14 105.2(6) no
S11 C13 C15 112.4(8) no
C12 C13 C14 110.5(9) no
C12 C13 C15 110.6(7) no
C14 C13 C15 111.0(10) no
O13 C17 O14 123.1(9) no
O13 C17 C18 113.5(8) no
O14 C17 C18 123.3(9) no
N12 C18 C17 103.2(7) no
N12 C18 C19 110.0(7) no
C17 C18 C19 112.1(7) no
S12 C19 C18 102.9(6) no
S12 C19 C110 110.3(7) no
S12 C19 C111 107.0(7) no
C18 C19 C110 114.0(9) no
C18 C19 C111 109.7(9) no
C110 C19 C111 112.0(10) no
Co2 S21 C23 95.3(3) no
Co2 S21 C26 103.9(5) no
C23 S21 C26 106.7(5) no
Co2 S22 O25 114.6(3) no
Co2 S22 O26 111.6(3) no
Co2 S22 C29 99.3(3) no
O25 S22 O26 115.2(4) no
O25 S22 C29 107.4(4) no
O26 S22 C29 107.2(4) no
Co2 O21 C21 113.9(6) no
Co2 O23 C27 112.3(5) no
Co2 N21 C22 102.1(6) no
Co2 N22 C28 103.1(5) no
O21 C21 O22 127.0(10) no
O21 C21 C22 114.3(7) no
O22 C21 C22 118.8(9) no
N21 C22 C21 105.1(7) no
N21 C22 C23 108.0(7) no
C21 C22 C23 109.7(8) no
S21 C23 C22 107.4(7) no
S21 C23 C24 104.8(6) no
S21 C23 C25 113.8(8) no
C22 C23 C24 109.4(9) no
C22 C23 C25 111.4(8) no
C24 C23 C25 110.0(10) no
O23 C27 O24 123.7(8) no
O23 C27 C28 114.4(7) no
O24 C27 C28 121.7(8) no
N22 C28 C27 104.3(7) no
N22 C28 C29 108.8(7) no
C27 C28 C29 111.5(7) no
S22 C29 C28 103.7(5) no
S22 C29 C210 109.6(6) no
S22 C29 C211 108.1(6) no
C28 C29 C210 113.9(8) no
C28 C29 C211 111.3(8) no
C210 C29 C211 109.9(7) no

loop_
_geom_bond_atom_site_label_1
_geom_bond_atom_site_label_2
_geom_bond_distance
_geom_bond_publ_flag
Co1 S11 2.376(3) yes
Co1 S12 2.180(3) yes
Co1 O11 1.913(6) yes
Co1 O13 1.918(6) yes
Co1 N11 1.948(8) yes
Co1 N12 1.934(7) yes
Co2 S21 2.366(3) yes
Co2 S22 2.185(2) yes
Co2 O21 1.906(6) yes
Co2 O23 1.912(6) yes
Co2 N21 1.956(7) yes
Co2 N22 1.945(6) yes
S11 C13 1.860(10) no
S11 C16 1.840(10) no
S12 O15 1.457(9) no
S12 O16 1.450(10) no
S12 C19 1.874(9) no
O11 C11 1.300(10) no
O12 C11 1.220(10) no
O13 C17 1.310(10) no
O14 C17 1.220(10) no
N11 C12 1.520(10) no
N12 C18 1.480(10) no
C11 C12 1.520(10) no
C12 C13 1.550(10) no
C13 C14 1.53(2) no
C13 C15 1.54(2) no
C17 C18 1.520(10) no
C18 C19 1.530(10) no
C19 C110 1.53(2) no
C19 C111 1.59(2) no
S21 C23 1.846(9) no
S21 C26 1.810(10) no
S22 O25 1.462(8) no
S22 O26 1.462(7) no
S22 C29 1.884(7) no
O21 C21 1.260(10) no
O22 C21 1.220(10) no
O23 C27 1.300(10) no
O24 C27 1.220(10) no
N21 C22 1.490(10) no
N22 C28 1.470(10) no
C21 C22 1.560(10) no
C22 C23 1.540(10) no
C23 C24 1.55(2) no
C23 C25 1.540(10) no
C27 C28 1.520(10) no
C28 C29 1.520(10) no
C29 C210 1.530(10) no
C29 C211 1.540(10) no
